data_7238933
loop_
_publ_author_name
'Shinozaki, Kazuteru'
'Tenmyo, Kazuhiro'
'Suzuki, Takayoshi'

_publ_section_title
;
 Isotope effect of crystal water on emission lifetime of
 Ru(dbb)2(CN)2&#x00B7;2H2O (dbb =
 4,4&#x2032;-di-tert-butyl-2,2&#x2032;-bipyridine) crystal
;
_journal_issue 20
_journal_name_full 'RSC Advances'
_journal_page_first 7579
_journal_paper_doi 10.1039/c3ra23362f
_journal_volume 3
_journal_year 2013
_chemical_formula_moiety 'C38 H48 N6 Ru, 2(H2 O)'
_chemical_formula_sum 'C38 H52 N6 O2 Ru'
_chemical_formula_weight 725.93
_space_group_IT_number 61
_space_group_name_Hall '-P 2ac 2ab'
_space_group_name_H-M_alt 'P b c a'
_symmetry_cell_setting orthorhombic
_symmetry_space_group_name_H-M 'P b c a'
_atom_sites_solution_hydrogens geom
_atom_sites_solution_primary direct
_atom_sites_solution_secondary difmap
_audit_creation_method SHELXL-97
_cell_angle_alpha 90.00
_cell_angle_beta 90.00
_cell_angle_gamma 90.00
_cell_formula_units_Z 8
_cell_length_a 17.7475(6)
_cell_length_b 11.7784(6)
_cell_length_c 35.4048(12)
_cell_measurement_reflns_used 35827
_cell_measurement_temperature 195(2)
_cell_measurement_theta_max 27.52
_cell_measurement_theta_min 3.10
_cell_volume 7400.9(5)
_computing_cell_refinement 'RAPID AUTO'
_computing_data_collection 'RAPID AUTO'
_computing_data_reduction 'RAPID AUTO'
_computing_molecular_graphics 'Ortep-3 for win'
_computing_publication_material SHELXL-97
_computing_structure_refinement SHELXL-97
_computing_structure_solution SIR2004
_diffrn_ambient_temperature 195(2)
_diffrn_detector_area_resol_mean 10.00
_diffrn_measured_fraction_theta_full 0.997
_diffrn_measured_fraction_theta_max 0.997
_diffrn_measurement_device_type 'Rigaku R-AXIS RAPID'
_diffrn_measurement_method \w
_diffrn_radiation_monochromator graphite
_diffrn_radiation_source 'fine-focus sealed tube'
_diffrn_radiation_type 'Mo K\a'
_diffrn_radiation_wavelength 0.71075
_diffrn_reflns_av_R_equivalents 0.1025
_diffrn_reflns_av_sigmaI/netI 0.0555
_diffrn_reflns_limit_h_max 21
_diffrn_reflns_limit_h_min -22
_diffrn_reflns_limit_k_max 15
_diffrn_reflns_limit_k_min -15
_diffrn_reflns_limit_l_max 45
_diffrn_reflns_limit_l_min -45
_diffrn_reflns_number 69845
_diffrn_reflns_theta_full 27.48
_diffrn_reflns_theta_max 27.48
_diffrn_reflns_theta_min 3.10
_exptl_absorpt_coefficient_mu 0.464
_exptl_absorpt_correction_T_max 0.9551
_exptl_absorpt_correction_T_min 0.9129
_exptl_absorpt_correction_type numerical
_exptl_absorpt_process_details NUMABS
_exptl_crystal_colour orange
_exptl_crystal_density_diffrn 1.303
_exptl_crystal_density_method 'not measured'
_exptl_crystal_description columnar
_exptl_crystal_F_000 3056
_exptl_crystal_size_max 0.20
_exptl_crystal_size_mid 0.10
_exptl_crystal_size_min 0.10
_refine_diff_density_max 0.879
_refine_diff_density_min -1.288
_refine_diff_density_rms 0.108
_refine_ls_extinction_method none
_refine_ls_goodness_of_fit_ref 1.077
_refine_ls_hydrogen_treatment constr
_refine_ls_matrix_type full
_refine_ls_number_parameters 436
_refine_ls_number_reflns 8462
_refine_ls_number_restraints 0
_refine_ls_restrained_S_all 1.077
_refine_ls_R_factor_all 0.0772
_refine_ls_R_factor_gt 0.0461
_refine_ls_shift/su_max 0.001
_refine_ls_shift/su_mean 0.000
_refine_ls_structure_factor_coef Fsqd
_refine_ls_weighting_details 'calc w=1/[\s^2^(Fo^2^)+(0.0520P)^2^+8.4577P] where P=(Fo^2^+2Fc^2^)/3'
_refine_ls_weighting_scheme calc
_refine_ls_wR_factor_gt 0.1046
_refine_ls_wR_factor_ref 0.1277
_reflns_number_gt 5860
_reflns_number_total 8462
_reflns_threshold_expression >2sigma(I)
_cod_data_source_file c3ra23362f.txt
_cod_data_source_block RudbbCNm78
_cod_original_cell_volume 7401.0(5)
_cod_database_code 7238933

loop_
_symmetry_equiv_pos_as_xyz
'x, y, z'
'-x+1/2, y+1/2, z'
'x, -y+1/2, z+1/2'
'-x+1/2, -y, z+1/2'
'-x, -y, -z'
'x-1/2, -y-1/2, -z'
'-x, y-1/2, -z-1/2'
'x-1/2, y, -z-1/2'

loop_
_atom_site_label
_atom_site_type_symbol
_atom_site_fract_x
_atom_site_fract_y
_atom_site_fract_z
_atom_site_U_iso_or_equiv
_atom_site_adp_type
_atom_site_occupancy
_atom_site_symmetry_multiplicity
_atom_site_calc_flag
_atom_site_refinement_flags
Ru1 Ru 0.383131(14) 0.83543(2) 0.375329(7) 0.02046(9) Uani 1 1 d .
O1 O 0.4436(3) 1.1120(5) 0.51852(11) 0.1076(17) Uani 1 1 d .
O2 O 0.34740(19) 1.0196(4) 0.23504(9) 0.0717(11) Uani 1 1 d .
N1 N 0.37337(18) 1.0237(3) 0.31266(9) 0.0420(8) Uani 1 1 d .
N2 N 0.40970(17) 0.9932(3) 0.44553(8) 0.0342(7) Uani 1 1 d .
N3 N 0.26691(14) 0.8370(2) 0.38212(7) 0.0214(6) Uani 1 1 d .
N4 N 0.36625(15) 0.7062(2) 0.41519(7) 0.0228(6) Uani 1 1 d .
N5 N 0.38346(15) 0.7149(2) 0.33168(7) 0.0237(6) Uani 1 1 d .
N6 N 0.49707(14) 0.8042(2) 0.36849(7) 0.0210(6) Uani 1 1 d .
C1 C 0.38107(19) 0.9587(3) 0.33638(10) 0.0286(8) Uani 1 1 d .
C2 C 0.39787(18) 0.9411(3) 0.41881(9) 0.0242(7) Uani 1 1 d .
C3 C 0.21978(19) 0.9131(3) 0.36748(9) 0.0282(8) Uani 1 1 d .
H3 H 0.2403 0.9758 0.3541 0.034 Uiso 1 1 calc R
C4 C 0.14176(19) 0.9053(3) 0.37087(10) 0.0291(8) Uani 1 1 d .
H4 H 0.1106 0.9632 0.3606 0.035 Uiso 1 1 calc R
C5 C 0.10950(18) 0.8131(3) 0.38919(10) 0.0261(7) Uani 1 1 d .
C6 C 0.15948(18) 0.7346(3) 0.40508(9) 0.0248(7) Uani 1 1 d .
H6 H 0.1402 0.6702 0.4180 0.030 Uiso 1 1 calc R
C7 C 0.23731(18) 0.7498(3) 0.40219(9) 0.0224(7) Uani 1 1 d .
C8 C 0.29348(18) 0.6788(3) 0.42244(9) 0.0225(7) Uani 1 1 d .
C9 C 0.27423(19) 0.6018(3) 0.45003(9) 0.0254(7) Uani 1 1 d .
H9 H 0.2228 0.5827 0.4537 0.031 Uiso 1 1 calc R
C10 C 0.32923(19) 0.5515(3) 0.47261(9) 0.0267(7) Uani 1 1 d .
C11 C 0.40399(19) 0.5790(3) 0.46395(10) 0.0311(8) Uani 1 1 d .
H11 H 0.4439 0.5452 0.4778 0.037 Uiso 1 1 calc R
C12 C 0.41990(19) 0.6546(3) 0.43558(10) 0.0282(8) Uani 1 1 d .
H12 H 0.4712 0.6711 0.4301 0.034 Uiso 1 1 calc R
C13 C 0.02371(19) 0.7949(3) 0.39183(10) 0.0299(8) Uani 1 1 d .
C14 C -0.0205(2) 0.8965(4) 0.37689(12) 0.0425(10) Uani 1 1 d .
H14A H -0.0057 0.9649 0.3908 0.051 Uiso 1 1 calc R
H14B H -0.0745 0.8830 0.3803 0.051 Uiso 1 1 calc R
H14C H -0.0095 0.9069 0.3500 0.051 Uiso 1 1 calc R
C15 C 0.0038(2) 0.6893(4) 0.36868(13) 0.0449(11) Uani 1 1 d .
H15A H -0.0505 0.6754 0.3702 0.054 Uiso 1 1 calc R
H15B H 0.0310 0.6236 0.3788 0.054 Uiso 1 1 calc R
H15C H 0.0183 0.7013 0.3423 0.054 Uiso 1 1 calc R
C16 C 0.0011(2) 0.7755(4) 0.43314(11) 0.0439(10) Uani 1 1 d .
H16A H 0.0163 0.8413 0.4483 0.053 Uiso 1 1 calc R
H16B H 0.0263 0.7073 0.4427 0.053 Uiso 1 1 calc R
H16C H -0.0536 0.7656 0.4348 0.053 Uiso 1 1 calc R
C17 C 0.30698(19) 0.4754(3) 0.50557(9) 0.0279(8) Uani 1 1 d .
C18 C 0.2637(3) 0.3728(4) 0.49130(11) 0.0467(11) Uani 1 1 d .
H18A H 0.2203 0.3983 0.4764 0.056 Uiso 1 1 calc R
H18B H 0.2461 0.3278 0.5128 0.056 Uiso 1 1 calc R
H18C H 0.2967 0.3263 0.4754 0.056 Uiso 1 1 calc R
C19 C 0.2573(3) 0.5447(4) 0.53212(11) 0.0508(12) Uani 1 1 d .
H19A H 0.2418 0.4973 0.5535 0.061 Uiso 1 1 calc R
H19B H 0.2126 0.5710 0.5185 0.061 Uiso 1 1 calc R
H19C H 0.2857 0.6103 0.5415 0.061 Uiso 1 1 calc R
C20 C 0.3758(2) 0.4333(4) 0.52796(12) 0.0467(11) Uani 1 1 d .
H20A H 0.3587 0.3889 0.5498 0.056 Uiso 1 1 calc R
H20B H 0.4052 0.4985 0.5367 0.056 Uiso 1 1 calc R
H20C H 0.4072 0.3855 0.5117 0.056 Uiso 1 1 calc R
C21 C 0.32285(18) 0.6727(3) 0.31336(9) 0.0275(8) Uani 1 1 d .
H21 H 0.2746 0.7037 0.3189 0.033 Uiso 1 1 calc R
C22 C 0.3278(2) 0.5874(3) 0.28723(10) 0.0326(8) Uani 1 1 d .
H22 H 0.2836 0.5616 0.2748 0.039 Uiso 1 1 calc R
C23 C 0.39732(19) 0.5379(3) 0.27874(9) 0.0281(8) Uani 1 1 d .
C24 C 0.45985(18) 0.5841(3) 0.29658(9) 0.0261(7) Uani 1 1 d .
H24 H 0.5086 0.5556 0.2908 0.031 Uiso 1 1 calc R
C25 C 0.45228(17) 0.6712(3) 0.32268(9) 0.0218(7) Uani 1 1 d .
C26 C 0.51591(17) 0.7206(3) 0.34390(8) 0.0204(7) Uani 1 1 d .
C27 C 0.59017(18) 0.6837(3) 0.34016(9) 0.0230(7) Uani 1 1 d .
H27 H 0.6018 0.6266 0.3221 0.028 Uiso 1 1 calc R
C28 C 0.64793(18) 0.7291(3) 0.36234(9) 0.0223(7) Uani 1 1 d .
C29 C 0.62700(19) 0.8159(3) 0.38661(10) 0.0277(8) Uani 1 1 d .
H29 H 0.6640 0.8511 0.4021 0.033 Uiso 1 1 calc R
C30 C 0.55306(18) 0.8518(3) 0.38856(9) 0.0255(8) Uani 1 1 d .
H30 H 0.5412 0.9132 0.4049 0.031 Uiso 1 1 calc R
C31 C 0.4029(2) 0.4372(4) 0.25171(11) 0.0385(9) Uani 1 1 d .
C32 C 0.3469(3) 0.3440(4) 0.26494(16) 0.0708(16) Uani 1 1 d .
H32A H 0.3518 0.2771 0.2487 0.085 Uiso 1 1 calc R
H32B H 0.2953 0.3732 0.2634 0.085 Uiso 1 1 calc R
H32C H 0.3582 0.3229 0.2911 0.085 Uiso 1 1 calc R
C33 C 0.3837(4) 0.4741(5) 0.21317(13) 0.090(2) Uani 1 1 d .
H33A H 0.3832 0.4082 0.1963 0.108 Uiso 1 1 calc R
H33B H 0.4212 0.5290 0.2043 0.108 Uiso 1 1 calc R
H33C H 0.3338 0.5098 0.2132 0.108 Uiso 1 1 calc R
C34 C 0.4793(3) 0.3805(4) 0.25250(15) 0.0656(15) Uani 1 1 d .
H34A H 0.4914 0.3579 0.2784 0.079 Uiso 1 1 calc R
H34B H 0.5176 0.4337 0.2433 0.079 Uiso 1 1 calc R
H34C H 0.4785 0.3131 0.2363 0.079 Uiso 1 1 calc R
C35 C 0.72897(18) 0.6847(3) 0.35920(9) 0.0256(7) Uani 1 1 d .
C36 C 0.7284(2) 0.5550(3) 0.35883(11) 0.0332(8) Uani 1 1 d .
H36A H 0.7014 0.5270 0.3811 0.040 Uiso 1 1 calc R
H36B H 0.7803 0.5267 0.3592 0.040 Uiso 1 1 calc R
H36C H 0.7030 0.5281 0.3359 0.040 Uiso 1 1 calc R
C37 C 0.7641(2) 0.7288(4) 0.32241(10) 0.0380(9) Uani 1 1 d .
H37A H 0.7613 0.8118 0.3219 0.046 Uiso 1 1 calc R
H37B H 0.7366 0.6976 0.3008 0.046 Uiso 1 1 calc R
H37C H 0.8170 0.7050 0.3211 0.046 Uiso 1 1 calc R
C38 C 0.77716(19) 0.7257(4) 0.39251(11) 0.0349(9) Uani 1 1 d .
H38A H 0.7856 0.8076 0.3903 0.042 Uiso 1 1 calc R
H38B H 0.8258 0.6861 0.3922 0.042 Uiso 1 1 calc R
H38C H 0.7510 0.7094 0.4163 0.042 Uiso 1 1 calc R

loop_
_atom_site_aniso_label
_atom_site_aniso_U_11
_atom_site_aniso_U_22
_atom_site_aniso_U_33
_atom_site_aniso_U_23
_atom_site_aniso_U_13
_atom_site_aniso_U_12
Ru1 0.01774(14) 0.02224(15) 0.02139(14) -0.00001(11) 0.00085(10) 0.00008(11)
O1 0.100(3) 0.156(5) 0.067(3) -0.045(3) -0.021(2) 0.050(3)
O2 0.054(2) 0.116(3) 0.0455(18) 0.022(2) 0.0003(16) 0.006(2)
N1 0.043(2) 0.042(2) 0.0405(18) 0.0114(16) -0.0037(16) -0.0046(16)
N2 0.0354(17) 0.0369(19) 0.0302(16) -0.0039(14) -0.0017(14) 0.0071(15)
N3 0.0129(12) 0.0277(15) 0.0238(13) -0.0005(12) 0.0032(11) 0.0019(11)
N4 0.0183(13) 0.0256(16) 0.0244(14) 0.0004(12) 0.0008(11) 0.0004(11)
N5 0.0278(15) 0.0231(15) 0.0203(13) 0.0022(11) 0.0001(12) -0.0012(12)
N6 0.0155(12) 0.0242(15) 0.0233(14) 0.0007(11) 0.0021(11) 0.0003(11)
C1 0.0286(18) 0.028(2) 0.0296(18) -0.0004(15) 0.0005(15) -0.0019(15)
C2 0.0216(16) 0.0257(19) 0.0253(17) 0.0046(14) -0.0010(14) 0.0046(14)
C3 0.0241(16) 0.029(2) 0.0311(18) 0.0073(15) 0.0011(15) 0.0039(15)
C4 0.0237(16) 0.030(2) 0.0335(19) 0.0055(15) -0.0027(16) 0.0048(14)
C5 0.0184(16) 0.031(2) 0.0291(17) -0.0022(14) -0.0028(14) 0.0014(14)
C6 0.0223(17) 0.0285(19) 0.0237(17) 0.0022(14) -0.0004(14) -0.0031(14)
C7 0.0231(17) 0.0238(18) 0.0203(15) -0.0011(13) 0.0034(14) -0.0014(13)
C8 0.0227(16) 0.0207(18) 0.0241(16) -0.0016(13) -0.0030(14) -0.0002(13)
C9 0.0219(16) 0.029(2) 0.0252(16) 0.0013(14) 0.0020(14) -0.0004(14)
C10 0.0276(17) 0.029(2) 0.0237(16) 0.0002(14) -0.0021(15) 0.0003(14)
C11 0.0250(17) 0.034(2) 0.0343(19) 0.0071(16) -0.0069(16) 0.0041(16)
C12 0.0178(16) 0.032(2) 0.0350(18) 0.0069(16) 0.0007(15) 0.0042(15)
C13 0.0183(16) 0.032(2) 0.039(2) 0.0004(16) 0.0012(15) 0.0003(14)
C14 0.0192(17) 0.046(3) 0.062(3) 0.012(2) 0.0005(18) 0.0043(17)
C15 0.0249(19) 0.048(3) 0.062(3) -0.011(2) -0.0043(19) 0.0005(18)
C16 0.0283(19) 0.056(3) 0.047(2) 0.004(2) 0.0087(19) 0.0006(19)
C17 0.0312(18) 0.027(2) 0.0258(17) 0.0022(14) -0.0017(15) 0.0001(15)
C18 0.067(3) 0.038(2) 0.035(2) 0.0091(18) -0.012(2) -0.018(2)
C19 0.075(3) 0.046(3) 0.031(2) 0.0079(19) 0.018(2) 0.016(2)
C20 0.043(2) 0.056(3) 0.041(2) 0.022(2) -0.0059(19) -0.002(2)
C21 0.0184(16) 0.035(2) 0.0292(17) -0.0010(15) -0.0067(14) -0.0008(15)
C22 0.0251(17) 0.042(2) 0.0306(18) -0.0056(17) -0.0083(16) -0.0057(16)
C23 0.0304(18) 0.029(2) 0.0252(17) -0.0023(14) -0.0022(15) -0.0031(15)
C24 0.0191(16) 0.033(2) 0.0264(17) -0.0011(15) -0.0001(14) -0.0016(14)
C25 0.0175(15) 0.0258(18) 0.0220(15) 0.0007(14) 0.0013(13) -0.0023(13)
C26 0.0175(15) 0.0242(18) 0.0196(15) 0.0010(13) 0.0028(13) -0.0019(13)
C27 0.0225(16) 0.0244(19) 0.0222(16) -0.0016(13) 0.0016(14) 0.0007(13)
C28 0.0219(16) 0.0217(17) 0.0234(15) 0.0034(13) -0.0013(14) -0.0016(14)
C29 0.0249(17) 0.030(2) 0.0277(17) -0.0039(14) -0.0024(15) -0.0039(14)
C30 0.0211(16) 0.031(2) 0.0242(16) -0.0069(14) -0.0007(14) -0.0035(14)
C31 0.035(2) 0.046(3) 0.034(2) -0.0165(18) -0.0033(17) 0.0003(18)
C32 0.080(4) 0.055(3) 0.078(4) -0.025(3) 0.003(3) -0.015(3)
C33 0.168(7) 0.063(4) 0.040(3) -0.019(3) -0.025(3) 0.031(4)
C34 0.065(3) 0.058(3) 0.073(3) -0.034(3) -0.021(3) 0.015(3)
C35 0.0210(16) 0.028(2) 0.0275(16) 0.0009(14) -0.0012(15) 0.0006(14)
C36 0.0265(18) 0.035(2) 0.038(2) 0.0015(17) -0.0021(17) 0.0054(16)
C37 0.031(2) 0.043(2) 0.040(2) 0.0053(18) 0.0079(18) 0.0057(18)
C38 0.0212(17) 0.039(2) 0.044(2) -0.0028(18) -0.0064(17) 0.0029(16)

loop_
_atom_type_symbol
_atom_type_description
_atom_type_scat_dispersion_real
_atom_type_scat_dispersion_imag
_atom_type_scat_source
Ru Ru -1.2594 0.8363 'International Tables Vol C Tables 4.2.6.8 and 6.1.1.4'
O O 0.0106 0.0060 'International Tables Vol C Tables 4.2.6.8 and 6.1.1.4'
N N 0.0061 0.0033 'International Tables Vol C Tables 4.2.6.8 and 6.1.1.4'
C C 0.0033 0.0016 'International Tables Vol C Tables 4.2.6.8 and 6.1.1.4'
H H 0.0000 0.0000 'International Tables Vol C Tables 4.2.6.8 and 6.1.1.4'

loop_
_geom_angle_atom_site_label_1
_geom_angle_atom_site_label_2
_geom_angle_atom_site_label_3
_geom_angle
C2 Ru1 C1 94.65(14)
C2 Ru1 N6 94.19(12)
C1 Ru1 N6 93.80(12)
C2 Ru1 N3 92.02(12)
C1 Ru1 N3 93.15(12)
N6 Ru1 N3 170.27(11)
C2 Ru1 N4 87.27(12)
C1 Ru1 N4 170.71(12)
N6 Ru1 N4 95.12(10)
N3 Ru1 N4 77.69(10)
C2 Ru1 N5 171.51(12)
C1 Ru1 N5 89.05(13)
N6 Ru1 N5 77.92(10)
N3 Ru1 N5 95.40(10)
N4 Ru1 N5 90.29(11)
C3 N3 C7 118.1(3)
C3 N3 Ru1 125.8(2)
C7 N3 Ru1 116.0(2)
C12 N4 C8 117.8(3)
C12 N4 Ru1 126.1(2)
C8 N4 Ru1 115.9(2)
C21 N5 C25 117.6(3)
C21 N5 Ru1 126.9(2)
C25 N5 Ru1 115.5(2)
C30 N6 C26 117.4(3)
C30 N6 Ru1 125.9(2)
C26 N6 Ru1 116.4(2)
N1 C1 Ru1 172.9(3)
N2 C2 Ru1 173.3(3)
N3 C3 C4 123.1(3)
N3 C3 H3 118.4
C4 C3 H3 118.4
C5 C4 C3 120.1(3)
C5 C4 H4 119.9
C3 C4 H4 119.9
C4 C5 C6 116.3(3)
C4 C5 C13 123.0(3)
C6 C5 C13 120.7(3)
C7 C6 C5 120.9(3)
C7 C6 H6 119.6
C5 C6 H6 119.6
N3 C7 C6 121.3(3)
N3 C7 C8 114.8(3)
C6 C7 C8 123.8(3)
N4 C8 C9 121.9(3)
N4 C8 C7 114.4(3)
C9 C8 C7 123.2(3)
C8 C9 C10 120.9(3)
C8 C9 H9 119.6
C10 C9 H9 119.6
C9 C10 C11 116.1(3)
C9 C10 C17 120.5(3)
C11 C10 C17 123.3(3)
C12 C11 C10 120.4(3)
C12 C11 H11 119.8
C10 C11 H11 119.8
N4 C12 C11 122.8(3)
N4 C12 H12 118.6
C11 C12 H12 118.6
C14 C13 C15 109.5(3)
C14 C13 C16 108.3(3)
C15 C13 C16 109.2(3)
C14 C13 C5 112.2(3)
C15 C13 C5 108.0(3)
C16 C13 C5 109.7(3)
C13 C14 H14A 109.5
C13 C14 H14B 109.5
H14A C14 H14B 109.5
C13 C14 H14C 109.5
H14A C14 H14C 109.5
H14B C14 H14C 109.5
C13 C15 H15A 109.5
C13 C15 H15B 109.5
H15A C15 H15B 109.5
C13 C15 H15C 109.5
H15A C15 H15C 109.5
H15B C15 H15C 109.5
C13 C16 H16A 109.5
C13 C16 H16B 109.5
H16A C16 H16B 109.5
C13 C16 H16C 109.5
H16A C16 H16C 109.5
H16B C16 H16C 109.5
C18 C17 C10 110.2(3)
C18 C17 C19 109.8(3)
C10 C17 C19 107.9(3)
C18 C17 C20 108.5(3)
C10 C17 C20 112.3(3)
C19 C17 C20 108.3(3)
C17 C18 H18A 109.5
C17 C18 H18B 109.5
H18A C18 H18B 109.5
C17 C18 H18C 109.5
H18A C18 H18C 109.5
H18B C18 H18C 109.5
C17 C19 H19A 109.5
C17 C19 H19B 109.5
H19A C19 H19B 109.5
C17 C19 H19C 109.5
H19A C19 H19C 109.5
H19B C19 H19C 109.5
C17 C20 H20A 109.5
C17 C20 H20B 109.5
H20A C20 H20B 109.5
C17 C20 H20C 109.5
H20A C20 H20C 109.5
H20B C20 H20C 109.5
N5 C21 C22 122.9(3)
N5 C21 H21 118.5
C22 C21 H21 118.5
C21 C22 C23 120.5(3)
C21 C22 H22 119.7
C23 C22 H22 119.7
C24 C23 C22 116.4(3)
C24 C23 C31 122.5(3)
C22 C23 C31 121.0(3)
C25 C24 C23 121.0(3)
C25 C24 H24 119.5
C23 C24 H24 119.5
N5 C25 C24 121.4(3)
N5 C25 C26 114.7(3)
C24 C25 C26 123.8(3)
N6 C26 C27 121.4(3)
N6 C26 C25 115.1(3)
C27 C26 C25 123.5(3)
C26 C27 C28 121.4(3)
C26 C27 H27 119.3
C28 C27 H27 119.3
C29 C28 C27 115.7(3)
C29 C28 C35 123.2(3)
C27 C28 C35 121.1(3)
C30 C29 C28 120.8(3)
C30 C29 H29 119.6
C28 C29 H29 119.6
N6 C30 C29 123.3(3)
N6 C30 H30 118.4
C29 C30 H30 118.4
C33 C31 C34 110.8(4)
C33 C31 C23 109.6(4)
C34 C31 C23 112.9(3)
C33 C31 C32 109.9(4)
C34 C31 C32 104.9(4)
C23 C31 C32 108.6(3)
C31 C32 H32A 109.5
C31 C32 H32B 109.5
H32A C32 H32B 109.5
C31 C32 H32C 109.5
H32A C32 H32C 109.5
H32B C32 H32C 109.5
C31 C33 H33A 109.5
C31 C33 H33B 109.5
H33A C33 H33B 109.5
C31 C33 H33C 109.5
H33A C33 H33C 109.5
H33B C33 H33C 109.5
C31 C34 H34A 109.5
C31 C34 H34B 109.5
H34A C34 H34B 109.5
C31 C34 H34C 109.5
H34A C34 H34C 109.5
H34B C34 H34C 109.5
C36 C35 C38 109.0(3)
C36 C35 C37 109.5(3)
C38 C35 C37 108.6(3)
C36 C35 C28 109.6(3)
C38 C35 C28 111.1(3)
C37 C35 C28 109.1(3)
C35 C36 H36A 109.5
C35 C36 H36B 109.5
H36A C36 H36B 109.5
C35 C36 H36C 109.5
H36A C36 H36C 109.5
H36B C36 H36C 109.5
C35 C37 H37A 109.5
C35 C37 H37B 109.5
H37A C37 H37B 109.5
C35 C37 H37C 109.5
H37A C37 H37C 109.5
H37B C37 H37C 109.5
C35 C38 H38A 109.5
C35 C38 H38B 109.5
H38A C38 H38B 109.5
C35 C38 H38C 109.5
H38A C38 H38C 109.5
H38B C38 H38C 109.5

loop_
_geom_bond_atom_site_label_1
_geom_bond_atom_site_label_2
_geom_bond_distance
Ru1 C2 1.997(4)
Ru1 C1 2.003(4)
Ru1 N6 2.070(3)
Ru1 N3 2.077(2)
Ru1 N4 2.097(3)
Ru1 N5 2.099(3)
N1 C1 1.145(5)
N2 C2 1.147(4)
N3 C3 1.331(4)
N3 C7 1.355(4)
N4 C12 1.340(4)
N4 C8 1.356(4)
N5 C21 1.351(4)
N5 C25 1.363(4)
N6 C30 1.344(4)
N6 C26 1.356(4)
C3 C4 1.393(5)
C3 H3 0.9500
C4 C5 1.388(5)
C4 H4 0.9500
C5 C6 1.399(5)
C5 C13 1.540(4)
C6 C7 1.397(4)
C6 H6 0.9500
C7 C8 1.486(4)
C8 C9 1.375(5)
C9 C10 1.394(5)
C9 H9 0.9500
C10 C11 1.400(5)
C10 C17 1.524(5)
C11 C12 1.372(5)
C11 H11 0.9500
C12 H12 0.9500
C13 C14 1.525(5)
C13 C15 1.531(5)
C13 C16 1.534(5)
C14 H14A 0.9800
C14 H14B 0.9800
C14 H14C 0.9800
C15 H15A 0.9800
C15 H15B 0.9800
C15 H15C 0.9800
C16 H16A 0.9800
C16 H16B 0.9800
C16 H16C 0.9800
C17 C18 1.518(5)
C17 C19 1.525(5)
C17 C20 1.538(5)
C18 H18A 0.9800
C18 H18B 0.9800
C18 H18C 0.9800
C19 H19A 0.9800
C19 H19B 0.9800
C19 H19C 0.9800
C20 H20A 0.9800
C20 H20B 0.9800
C20 H20C 0.9800
C21 C22 1.369(5)
C21 H21 0.9500
C22 C23 1.397(5)
C22 H22 0.9500
C23 C24 1.388(5)
C23 C31 1.528(5)
C24 C25 1.387(5)
C24 H24 0.9500
C25 C26 1.476(4)
C26 C27 1.394(4)
C27 C28 1.398(5)
C27 H27 0.9500
C28 C29 1.386(5)
C28 C35 1.535(5)
C29 C30 1.380(5)
C29 H29 0.9500
C30 H30 0.9500
C31 C33 1.472(6)
C31 C34 1.512(6)
C31 C32 1.553(7)
C32 H32A 0.9800
C32 H32B 0.9800
C32 H32C 0.9800
C33 H33A 0.9800
C33 H33B 0.9800
C33 H33C 0.9800
C34 H34A 0.9800
C34 H34B 0.9800
C34 H34C 0.9800
C35 C36 1.528(5)
C35 C38 1.535(5)
C35 C37 1.534(5)
C36 H36A 0.9800
C36 H36B 0.9800
C36 H36C 0.9800
C37 H37A 0.9800
C37 H37B 0.9800
C37 H37C 0.9800
C38 H38A 0.9800
C38 H38B 0.9800
C38 H38C 0.9800

loop_
_geom_torsion_atom_site_label_1
_geom_torsion_atom_site_label_2
_geom_torsion_atom_site_label_3
_geom_torsion_atom_site_label_4
_geom_torsion
C2 Ru1 N3 C3 85.9(3)
C1 Ru1 N3 C3 -8.9(3)
N6 Ru1 N3 C3 -144.4(5)
N4 Ru1 N3 C3 172.7(3)
N5 Ru1 N3 C3 -98.2(3)
C2 Ru1 N3 C7 -96.6(2)
C1 Ru1 N3 C7 168.6(2)
N6 Ru1 N3 C7 33.1(7)
N4 Ru1 N3 C7 -9.9(2)
N5 Ru1 N3 C7 79.2(2)
C2 Ru1 N4 C12 -75.8(3)
C1 Ru1 N4 C12 -178(11)
N6 Ru1 N4 C12 18.1(3)
N3 Ru1 N4 C12 -168.5(3)
N5 Ru1 N4 C12 96.0(3)
C2 Ru1 N4 C8 99.5(2)
C1 Ru1 N4 C8 -2.7(9)
N6 Ru1 N4 C8 -166.5(2)
N3 Ru1 N4 C8 6.8(2)
N5 Ru1 N4 C8 -88.6(2)
C2 Ru1 N5 C21 158.9(7)
C1 Ru1 N5 C21 -85.1(3)
N6 Ru1 N5 C21 -179.2(3)
N3 Ru1 N5 C21 8.0(3)
N4 Ru1 N5 C21 85.7(3)
C2 Ru1 N5 C25 -17.3(9)
C1 Ru1 N5 C25 98.7(2)
N6 Ru1 N5 C25 4.6(2)
N3 Ru1 N5 C25 -168.2(2)
N4 Ru1 N5 C25 -90.6(2)
C2 Ru1 N6 C30 -2.4(3)
C1 Ru1 N6 C30 92.5(3)
N3 Ru1 N6 C30 -132.0(6)
N4 Ru1 N6 C30 -90.0(3)
N5 Ru1 N6 C30 -179.2(3)
C2 Ru1 N6 C26 171.3(2)
C1 Ru1 N6 C26 -93.8(2)
N3 Ru1 N6 C26 41.7(7)
N4 Ru1 N6 C26 83.6(2)
N5 Ru1 N6 C26 -5.6(2)
C2 Ru1 C1 N1 -133(3)
N6 Ru1 C1 N1 133(3)
N3 Ru1 C1 N1 -40(3)
N4 Ru1 C1 N1 -31(3)
N5 Ru1 C1 N1 55(3)
C1 Ru1 C2 N2 -153(3)
N6 Ru1 C2 N2 -59(3)
N3 Ru1 C2 N2 114(3)
N4 Ru1 C2 N2 36(3)
N5 Ru1 C2 N2 -38(3)
C7 N3 C3 C4 -2.0(5)
Ru1 N3 C3 C4 175.4(3)
N3 C3 C4 C5 -2.1(5)
C3 C4 C5 C6 3.0(5)
C3 C4 C5 C13 -176.0(3)
C4 C5 C6 C7 -0.2(5)
C13 C5 C6 C7 178.9(3)
C3 N3 C7 C6 4.9(5)
Ru1 N3 C7 C6 -172.7(2)
C3 N3 C7 C8 -171.1(3)
Ru1 N3 C7 C8 11.2(3)
C5 C6 C7 N3 -3.9(5)
C5 C6 C7 C8 171.7(3)
C12 N4 C8 C9 0.9(5)
Ru1 N4 C8 C9 -174.9(3)
C12 N4 C8 C7 172.7(3)
Ru1 N4 C8 C7 -3.1(4)
N3 C7 C8 N4 -5.3(4)
C6 C7 C8 N4 178.8(3)
N3 C7 C8 C9 166.4(3)
C6 C7 C8 C9 -9.5(5)
N4 C8 C9 C10 2.1(5)
C7 C8 C9 C10 -169.0(3)
C8 C9 C10 C11 -3.6(5)
C8 C9 C10 C17 174.0(3)
C9 C10 C11 C12 2.2(5)
C17 C10 C11 C12 -175.2(3)
C8 N4 C12 C11 -2.2(5)
Ru1 N4 C12 C11 173.0(3)
C10 C11 C12 N4 0.7(6)
C4 C5 C13 C14 -7.7(5)
C6 C5 C13 C14 173.3(3)
C4 C5 C13 C15 113.0(4)
C6 C5 C13 C15 -66.0(4)
C4 C5 C13 C16 -128.0(4)
C6 C5 C13 C16 52.9(4)
C9 C10 C17 C18 61.8(4)
C11 C10 C17 C18 -120.8(4)
C9 C10 C17 C19 -58.0(4)
C11 C10 C17 C19 119.4(4)
C9 C10 C17 C20 -177.2(3)
C11 C10 C17 C20 0.2(5)
C25 N5 C21 C22 1.6(5)
Ru1 N5 C21 C22 -174.6(3)
N5 C21 C22 C23 1.2(6)
C21 C22 C23 C24 -3.3(5)
C21 C22 C23 C31 175.7(3)
C22 C23 C24 C25 2.8(5)
C31 C23 C24 C25 -176.1(3)
C21 N5 C25 C24 -2.0(5)
Ru1 N5 C25 C24 174.6(2)
C21 N5 C25 C26 -179.7(3)
Ru1 N5 C25 C26 -3.0(4)
C23 C24 C25 N5 -0.2(5)
C23 C24 C25 C26 177.2(3)
C30 N6 C26 C27 1.4(5)
Ru1 N6 C26 C27 -172.8(2)
C30 N6 C26 C25 179.9(3)
Ru1 N6 C26 C25 5.7(4)
N5 C25 C26 N6 -1.7(4)
C24 C25 C26 N6 -179.2(3)
N5 C25 C26 C27 176.8(3)
C24 C25 C26 C27 -0.7(5)
N6 C26 C27 C28 1.8(5)
C25 C26 C27 C28 -176.6(3)
C26 C27 C28 C29 -3.0(5)
C26 C27 C28 C35 177.5(3)
C27 C28 C29 C30 1.1(5)
C35 C28 C29 C30 -179.4(3)
C26 N6 C30 C29 -3.4(5)
Ru1 N6 C30 C29 170.2(3)
C28 C29 C30 N6 2.1(6)
C24 C23 C31 C33 -113.0(5)
C22 C23 C31 C33 68.0(5)
C24 C23 C31 C34 11.1(6)
C22 C23 C31 C34 -167.9(4)
C24 C23 C31 C32 126.9(4)
C22 C23 C31 C32 -52.0(5)
C29 C28 C35 C36 135.0(3)
C27 C28 C35 C36 -45.5(4)
C29 C28 C35 C38 14.6(5)
C27 C28 C35 C38 -165.9(3)
C29 C28 C35 C37 -105.1(4)
C27 C28 C35 C37 74.4(4)
